data_7042906
loop_
_publ_author_name
'Poirier, St\'ephanie'
'Rahmani, Feriel'
'Reber, Christian'

_publ_section_title
;
 Large d-d luminescence energy variations in square-planar
 bis(dithiocarbamate) platinum(ii) and palladium(ii) complexes with
 near-identical MS4 motifs: a variable-pressure study.
;
_journal_issue 16
_journal_name_full 'Dalton transactions (Cambridge, England : 2003)'
_journal_page_first 5279
_journal_page_last 5287
_journal_paper_doi 10.1039/c7dt00545h
_journal_volume 46
_journal_year 2017
_chemical_formula_moiety 'C28 H26 N4 Pt S4'
_chemical_formula_sum 'C28 H26 N4 Pt S4'
_chemical_formula_weight 741.86
_space_group_crystal_system triclinic
_space_group_IT_number 2
_space_group_name_Hall '-P 1'
_space_group_name_H-M_alt 'P -1'
_symmetry_space_group_name_Hall '-P 1'
_symmetry_space_group_name_H-M 'P -1'
_atom_sites_solution_hydrogens geom
_atom_sites_solution_primary direct
_audit_creation_date 2016-08-02
_audit_creation_method
;
Olex2 1.2
(compiled 2016.02.19 svn.r3266 for OlexSys, GUI svn.r5155)
;
_audit_update_record
;
2017-01-16 deposited with the CCDC.
2017-03-27 downloaded from the CCDC.
;
_cell_angle_alpha 75.520(14)
_cell_angle_beta 79.620(13)
_cell_angle_gamma 72.223(13)
_cell_formula_units_Z 1
_cell_length_a 6.4927(15)
_cell_length_b 10.115(3)
_cell_length_c 11.568(3)
_cell_measurement_reflns_used 8763
_cell_measurement_temperature 295
_cell_measurement_theta_max 60.830
_cell_measurement_theta_min 3.456
_cell_volume 696.0(3)
_computing_cell_refinement
;
SAINT (2013) V8.37A; Integration Software for Single Crystal Data.
Bruker AXS Inc., Madison, WI 53719-1173.
;
_computing_data_collection
;
APEX 2 (2013) Bruker AXS Inc., Madison, WI 53719-1173.
;
_computing_data_reduction
;
SAINT (2013) V8.37A; Integration Software for Single Crystal Data.
Bruker AXS Inc., Madison, WI 53719-1173.
;
_computing_molecular_graphics 'Olex2 (Dolomanov et al., 2009)'
_computing_publication_material 'Olex2 (Dolomanov et al., 2009)'
_computing_structure_refinement 'XL (Sheldrick, 2008)'
_computing_structure_solution 'XT (Sheldrick, 2015)'
_diffrn_ambient_temperature 295
_diffrn_detector 'CMOS Area detector'
_diffrn_detector_area_resol_mean 10.24
_diffrn_detector_type 'Bruker Photon 100 CMOS Detector'
_diffrn_measured_fraction_theta_full 0.999
_diffrn_measured_fraction_theta_max 0.976
_diffrn_measurement_device 'k-geometry diffractometer'
_diffrn_measurement_device_type 'Bruker Venture Metaljet'
_diffrn_measurement_method '\w and \f scans'
_diffrn_radiation_collimation 'Focusing mirrors'
_diffrn_radiation_monochromator 'Helios MX Mirror Optics'
_diffrn_radiation_probe x-ray
_diffrn_radiation_type GaK\a
_diffrn_radiation_wavelength 1.34139
_diffrn_reflns_av_R_equivalents 0.0466
_diffrn_reflns_av_unetI/netI 0.0226
_diffrn_reflns_Laue_measured_fraction_full 0.999
_diffrn_reflns_Laue_measured_fraction_max 0.976
_diffrn_reflns_limit_h_max 8
_diffrn_reflns_limit_h_min -8
_diffrn_reflns_limit_k_max 13
_diffrn_reflns_limit_k_min -13
_diffrn_reflns_limit_l_max 14
_diffrn_reflns_limit_l_min -14
_diffrn_reflns_number 22836
_diffrn_reflns_point_group_measured_fraction_full 0.999
_diffrn_reflns_point_group_measured_fraction_max 0.976
_diffrn_reflns_theta_full 53.594
_diffrn_reflns_theta_max 61.448
_diffrn_reflns_theta_min 3.455
_diffrn_source 'Metal Jet'
_diffrn_source_target Ga
_diffrn_source_type 'Gallium Liquid Metal Jet Source'
_exptl_absorpt_coefficient_mu 8.471
_exptl_absorpt_correction_T_max 0.1217
_exptl_absorpt_correction_T_min 0.0299
_exptl_absorpt_correction_type multi-scan
_exptl_absorpt_process_details
;
SADABS-2014/5 (Bruker,2014/5) was used for absorption correction.
wR2(int) was 0.1077 before and 0.0645 after correction.
The Ratio of minimum to maximum transmission is 0.2457.
The \l/2 correction factor is 0.00150.
;
_exptl_crystal_colour 'clear light yellow'
_exptl_crystal_colour_lustre clear
_exptl_crystal_colour_modifier light
_exptl_crystal_colour_primary yellow
_exptl_crystal_density_diffrn 1.770
_exptl_crystal_description Needle
_exptl_crystal_F_000 364
_exptl_crystal_preparation 'sunthesized according to litterature procedure'
_exptl_crystal_recrystallization_method 'crystallized from DMSO/EtOH'
_exptl_crystal_size_max 0.15
_exptl_crystal_size_mid 0.1
_exptl_crystal_size_min 0.09
_refine_diff_density_max 1.658
_refine_diff_density_min -0.559
_refine_diff_density_rms 0.145
_refine_ls_extinction_method none
_refine_ls_goodness_of_fit_ref 1.065
_refine_ls_hydrogen_treatment constr
_refine_ls_matrix_type full
_refine_ls_number_parameters 169
_refine_ls_number_reflns 3198
_refine_ls_number_restraints 0
_refine_ls_restrained_S_all 1.065
_refine_ls_R_factor_all 0.0421
_refine_ls_R_factor_gt 0.0407
_refine_ls_shift/su_max 0.000
_refine_ls_shift/su_mean 0.000
_refine_ls_structure_factor_coef Fsqd
_refine_ls_weighting_details 'w=1/[\s^2^(Fo^2^)+(0.0751P)^2^+0.4758P] where P=(Fo^2^+2Fc^2^)/3'
_refine_ls_weighting_scheme calc
_refine_ls_wR_factor_gt 0.1048
_refine_ls_wR_factor_ref 0.1063
_reflns_Friedel_coverage 0.000
_reflns_number_gt 3136
_reflns_number_total 3198
_reflns_threshold_expression 'I > 2\s(I)'
_cod_data_source_file c7dt00545h2.cif
_cod_data_source_block rebe82
_cod_depositor_comments
;
The following automatic conversions were performed:

'_diffrn_radiation_probe' value 'X-ray' changed to 'x-ray' according
to
/home/data/users/saulius/crontab/automatic-downloads/current/RSC/lib/dictionaries/cif_core.dic
dictionary named 'cif_core.dic' version 2.4.2 from 2011-04-26.

Automatic conversion script
Id: cif_fix_values 4973 2017-02-22 13:04:09Z antanas 
;
_cod_database_code 7042906
_shelx_space_group_comment
;
The symmetry employed for this shelxl refinement is uniquely defined
by the following loop, which should always be used as a source of
symmetry information in preference to the above space-group names.
They are only intended as comments.
;
_shelx_estimated_absorpt_t_max 0.516
_shelx_estimated_absorpt_t_min 0.363
_olex2_refinement_description
;
1. Fixed Uiso
 At 1.2 times of:
  All C(H) groups, All C(H,H) groups
2.a Secondary CH2 refined with riding coordinates:
 C2(H2A,H2B), C9(H9A,H9B)
2.b Aromatic/amide H refined with riding coordinates:
 C4(H4), C5(H5), C6(H6), C7(H7), C8(H8), C11(H11), C13(H13), C14(H14), C15(H15)
;
_shelx_shelxl_version_number 2014/7
_olex2_date_sample_data_collection 2016-07-29
_olex2_date_sample_submission 2016-07-22
_olex2_exptl_crystal_mounting_method 'mounted on a Cryoloop'
_olex2_submission_original_sample_id PoirierS_Pt(NBADTC)2
_olex2_submission_special_instructions 'No special instructions were received'

loop_
_space_group_symop_operation_xyz
'x, y, z'
'-x, -y, -z'

loop_
_atom_site_label
_atom_site_type_symbol
_atom_site_fract_x
_atom_site_fract_y
_atom_site_fract_z
_atom_site_U_iso_or_equiv
_atom_site_adp_type
_atom_site_occupancy
_atom_site_site_symmetry_order
_atom_site_calc_flag
_atom_site_refinement_flags_posn
_atom_site_refinement_flags_adp
_atom_site_refinement_flags_occupancy
Pt1 Pt 1.0000 1.0000 1.0000 0.05018(12) Uani 1 2 d S T P
S1 S 0.8223(2) 0.82329(14) 1.04505(11) 0.0564(3) Uani 1 1 d . . .
S2 S 0.8320(2) 1.03051(14) 0.83086(11) 0.0585(3) Uani 1 1 d . . .
N1 N 0.5960(6) 0.8430(4) 0.8631(4) 0.0508(8) Uani 1 1 d . . .
C1 C 0.7270(8) 0.8908(5) 0.9060(4) 0.0495(9) Uani 1 1 d . . .
C2 C 0.5073(9) 0.7267(6) 0.9356(5) 0.0607(12) Uani 1 1 d . . .
H2A H 0.3580 0.7660 0.9673 0.073 Uiso 1 1 calc R . .
H2B H 0.5907 0.6793 1.0032 0.073 Uiso 1 1 calc R . .
C3 C 0.5132(8) 0.6196(5) 0.8640(4) 0.0530(10) Uani 1 1 d . . .
C4 C 0.3233(9) 0.6153(7) 0.8275(6) 0.0659(13) Uani 1 1 d . . .
H4 H 0.1906 0.6768 0.8491 0.079 Uiso 1 1 calc R . .
C5 C 0.3321(14) 0.5190(8) 0.7590(7) 0.0822(18) Uani 1 1 d . . .
H5 H 0.2055 0.5166 0.7337 0.099 Uiso 1 1 calc R . .
C6 C 0.5263(17) 0.4276(9) 0.7286(8) 0.096(2) Uani 1 1 d . . .
H6 H 0.5324 0.3648 0.6807 0.115 Uiso 1 1 calc R . .
C7 C 0.7112(14) 0.4280(8) 0.7681(8) 0.089(2) Uani 1 1 d . . .
H7 H 0.8422 0.3630 0.7496 0.107 Uiso 1 1 calc R . .
C8 C 0.7053(9) 0.5242(7) 0.8355(6) 0.0685(13) Uani 1 1 d . . .
H8 H 0.8325 0.5243 0.8616 0.082 Uiso 1 1 calc R . .
C9 C 0.5050(9) 0.9194(6) 0.7499(5) 0.0576(11) Uani 1 1 d . . .
H9A H 0.5179 1.0156 0.7325 0.069 Uiso 1 1 calc R . .
H9B H 0.3511 0.9250 0.7605 0.069 Uiso 1 1 calc R . .
C10 C 0.6120(9) 0.8531(6) 0.6428(5) 0.0600(11) Uani 1 1 d . . .
C11 C 0.4867(12) 0.8287(8) 0.5701(5) 0.0730(15) Uani 1 1 d . . .
H11 H 0.3368 0.8503 0.5910 0.088 Uiso 1 1 calc R . .
N12 N 0.5702(15) 0.7751(9) 0.4699(6) 0.101(2) Uani 1 1 d . . .
C13 C 0.7848(18) 0.7436(12) 0.4434(8) 0.110(3) Uani 1 1 d . . .
H13 H 0.8455 0.7050 0.3759 0.132 Uiso 1 1 calc R . .
C14 C 0.9203(16) 0.7646(14) 0.5093(8) 0.116(3) Uani 1 1 d . . .
H14 H 1.0698 0.7411 0.4867 0.139 Uiso 1 1 calc R . .
C15 C 0.8340(12) 0.8211(11) 0.6103(7) 0.090(2) Uani 1 1 d . . .
H15 H 0.9245 0.8375 0.6559 0.108 Uiso 1 1 calc R . .

loop_
_atom_site_aniso_label
_atom_site_aniso_U_11
_atom_site_aniso_U_22
_atom_site_aniso_U_33
_atom_site_aniso_U_23
_atom_site_aniso_U_13
_atom_site_aniso_U_12
Pt1 0.04862(17) 0.05511(19) 0.05316(17) -0.01993(11) -0.00524(11) -0.01666(11)
S1 0.0626(6) 0.0616(7) 0.0522(6) -0.0131(5) -0.0103(5) -0.0244(5)
S2 0.0678(7) 0.0598(7) 0.0565(6) -0.0108(5) -0.0130(5) -0.0276(5)
N1 0.0500(19) 0.055(2) 0.055(2) -0.0184(16) -0.0062(15) -0.0184(16)
C1 0.050(2) 0.049(2) 0.053(2) -0.0201(18) -0.0068(17) -0.0103(18)
C2 0.064(3) 0.071(3) 0.057(3) -0.024(2) 0.000(2) -0.029(2)
C3 0.055(2) 0.056(2) 0.054(2) -0.0154(19) -0.0027(18) -0.023(2)
C4 0.057(3) 0.068(3) 0.079(3) -0.019(3) -0.011(2) -0.020(2)
C5 0.097(5) 0.087(4) 0.087(4) -0.024(3) -0.021(4) -0.048(4)
C6 0.136(7) 0.080(4) 0.094(5) -0.042(4) -0.002(5) -0.049(5)
C7 0.093(5) 0.070(4) 0.104(5) -0.044(4) 0.016(4) -0.016(3)
C8 0.055(3) 0.066(3) 0.083(4) -0.023(3) -0.002(2) -0.012(2)
C9 0.055(2) 0.064(3) 0.060(3) -0.021(2) -0.016(2) -0.013(2)
C10 0.066(3) 0.066(3) 0.055(2) -0.017(2) -0.011(2) -0.023(2)
C11 0.083(4) 0.086(4) 0.062(3) -0.024(3) -0.016(3) -0.029(3)
N12 0.130(6) 0.122(6) 0.074(3) -0.038(4) -0.016(4) -0.051(5)
C13 0.122(7) 0.146(8) 0.076(4) -0.059(5) 0.007(4) -0.040(6)
C14 0.087(5) 0.182(10) 0.091(5) -0.071(6) 0.009(4) -0.030(6)
C15 0.067(4) 0.141(7) 0.079(4) -0.054(4) 0.001(3) -0.031(4)

loop_
_atom_type_symbol
_atom_type_description
_atom_type_scat_dispersion_real
_atom_type_scat_dispersion_imag
_atom_type_scat_source
C C 0.0140 0.0070 'International Tables Vol C Tables 4.2.6.8 and 6.1.1.4'
H H 0.0000 0.0000 'International Tables Vol C Tables 4.2.6.8 and 6.1.1.4'
N N 0.0240 0.0130 'International Tables Vol C Tables 4.2.6.8 and 6.1.1.4'
Pt Pt -5.3890 5.5590 'International Tables Vol C Tables 4.2.6.8 and 6.1.1.4'
S S 0.2920 0.4290 'International Tables Vol C Tables 4.2.6.8 and 6.1.1.4'

loop_
_geom_angle_atom_site_label_1
_geom_angle_atom_site_label_2
_geom_angle_atom_site_label_3
_geom_angle
_geom_angle_site_symmetry_1
_geom_angle_site_symmetry_3
S1 Pt1 S1 180.0 . 2_777
S1 Pt1 S2 74.98(5) . .
S1 Pt1 S2 105.02(5) . 2_777
S1 Pt1 S2 105.02(5) 2_777 .
S1 Pt1 S2 74.98(5) 2_777 2_777
S2 Pt1 S2 180.0 . 2_777
C1 S1 Pt1 87.66(18) . .
C1 S2 Pt1 87.73(16) . .
C1 N1 C2 121.2(4) . .
C1 N1 C9 120.6(4) . .
C9 N1 C2 117.5(4) . .
S2 C1 S1 109.6(3) . .
N1 C1 S1 125.5(4) . .
N1 C1 S2 124.9(4) . .
N1 C2 H2A 109.1 . .
N1 C2 H2B 109.1 . .
N1 C2 C3 112.3(4) . .
H2A C2 H2B 107.9 . .
C3 C2 H2A 109.1 . .
C3 C2 H2B 109.1 . .
C4 C3 C2 120.4(5) . .
C8 C3 C2 120.4(5) . .
C8 C3 C4 119.2(5) . .
C3 C4 H4 120.1 . .
C5 C4 C3 119.8(6) . .
C5 C4 H4 120.1 . .
C4 C5 H5 120.0 . .
C6 C5 C4 120.1(7) . .
C6 C5 H5 120.0 . .
C5 C6 H6 119.9 . .
C7 C6 C5 120.3(6) . .
C7 C6 H6 119.9 . .
C6 C7 H7 119.8 . .
C6 C7 C8 120.3(7) . .
C8 C7 H7 119.8 . .
C3 C8 C7 120.3(6) . .
C3 C8 H8 119.8 . .
C7 C8 H8 119.8 . .
N1 C9 H9A 108.6 . .
N1 C9 H9B 108.6 . .
N1 C9 C10 114.6(4) . .
H9A C9 H9B 107.6 . .
C10 C9 H9A 108.6 . .
C10 C9 H9B 108.6 . .
C11 C10 C9 120.2(5) . .
C11 C10 C15 117.5(6) . .
C15 C10 C9 122.3(5) . .
C10 C11 H11 118.2 . .
N12 C11 C10 123.6(7) . .
N12 C11 H11 118.2 . .
C13 N12 C11 116.8(7) . .
N12 C13 H13 118.2 . .
N12 C13 C14 123.6(7) . .
C14 C13 H13 118.2 . .
C13 C14 H14 120.4 . .
C13 C14 C15 119.3(8) . .
C15 C14 H14 120.4 . .
C10 C15 C14 119.2(7) . .
C10 C15 H15 120.4 . .
C14 C15 H15 120.4 . .

loop_
_geom_bond_atom_site_label_1
_geom_bond_atom_site_label_2
_geom_bond_distance
_geom_bond_site_symmetry_2
Pt1 S1 2.3183(14) .
Pt1 S1 2.3183(14) 2_777
Pt1 S2 2.3185(13) .
Pt1 S2 2.3185(13) 2_777
S1 C1 1.729(5) .
S2 C1 1.725(5) .
N1 C1 1.314(6) .
N1 C2 1.471(7) .
N1 C9 1.468(6) .
C2 H2A 0.9700 .
C2 H2B 0.9700 .
C2 C3 1.508(7) .
C3 C4 1.389(7) .
C3 C8 1.368(8) .
C4 H4 0.9300 .
C4 C5 1.384(9) .
C5 H5 0.9300 .
C5 C6 1.363(13) .
C6 H6 0.9300 .
C6 C7 1.360(13) .
C7 H7 0.9300 .
C7 C8 1.379(10) .
C8 H8 0.9300 .
C9 H9A 0.9700 .
C9 H9B 0.9700 .
C9 C10 1.513(7) .
C10 C11 1.379(8) .
C10 C15 1.380(9) .
C11 H11 0.9300 .
C11 N12 1.357(9) .
N12 C13 1.327(13) .
C13 H13 0.9300 .
C13 C14 1.355(14) .
C14 H14 0.9300 .
C14 C15 1.383(10) .
C15 H15 0.9300 .

loop_
_geom_torsion_atom_site_label_1
_geom_torsion_atom_site_label_2
_geom_torsion_atom_site_label_3
_geom_torsion_atom_site_label_4
_geom_torsion
Pt1 S1 C1 S2 2.3(2)
Pt1 S1 C1 N1 -178.1(4)
Pt1 S2 C1 S1 -2.3(2)
Pt1 S2 C1 N1 178.1(4)
N1 C2 C3 C4 -105.6(6)
N1 C2 C3 C8 75.3(7)
N1 C9 C10 C11 129.8(6)
N1 C9 C10 C15 -53.4(9)
C1 N1 C2 C3 -137.0(5)
C1 N1 C9 C10 103.3(6)
C2 N1 C1 S1 3.0(7)
C2 N1 C1 S2 -177.5(4)
C2 N1 C9 C10 -86.7(6)
C2 C3 C4 C5 178.2(6)
C2 C3 C8 C7 -178.8(6)
C3 C4 C5 C6 0.8(11)
C4 C3 C8 C7 2.1(9)
C4 C5 C6 C7 1.8(13)
C5 C6 C7 C8 -2.4(13)
C6 C7 C8 C3 0.5(12)
C8 C3 C4 C5 -2.7(9)
C9 N1 C1 S1 172.6(3)
C9 N1 C1 S2 -7.9(7)
C9 N1 C2 C3 53.1(6)
C9 C10 C11 N12 177.2(7)
C9 C10 C15 C14 -178.0(9)
C10 C11 N12 C13 0.9(13)
C11 C10 C15 C14 -1.2(13)
C11 N12 C13 C14 -1.2(17)
N12 C13 C14 C15 0(2)
C13 C14 C15 C10 0.9(17)
C15 C10 C11 N12 0.3(11)
